data_7053182
loop_
_publ_author_name
'Hou, Kehui'
'Ma, Congming'
'Liu, Zuliang'

_publ_section_title
;
 Synthesis, single crystal structure and performance of N-substituted
 derivatives of dinitroimidazole
;
_journal_issue 9
_journal_name_full 'New Journal of Chemistry'
_journal_page_first 2837
_journal_paper_doi 10.1039/c3nj00521f
_journal_volume 37
_journal_year 2013
_chemical_formula_sum 'C9 H3 N7 O10'
_chemical_formula_weight 369.18
_chemical_name_systematic
;
?
;
_space_group_IT_number 19
_symmetry_cell_setting orthorhombic
_symmetry_space_group_name_Hall 'P 2ac 2ab'
_symmetry_space_group_name_H-M 'P 21 21 21'
_atom_sites_solution_hydrogens geom
_atom_sites_solution_primary direct
_atom_sites_solution_secondary difmap
_audit_creation_method SHELXL-97
_cell_angle_alpha 90.00
_cell_angle_beta 90.00
_cell_angle_gamma 90.00
_cell_formula_units_Z 4
_cell_length_a 8.2370(16)
_cell_length_b 12.791(3)
_cell_length_c 12.916(3)
_cell_measurement_reflns_used 25
_cell_measurement_temperature 293(2)
_cell_measurement_theta_max 13
_cell_measurement_theta_min 9
_cell_volume 1360.8(5)
_computing_structure_refinement 'SHELXL-97 (Sheldrick, 1997)'
_computing_structure_solution 'SHELXS-97 (Sheldrick, 1990)'
_diffrn_ambient_temperature 293(2)
_diffrn_measured_fraction_theta_full 1.000
_diffrn_measured_fraction_theta_max 1.000
_diffrn_measurement_device_type 'Nonius CAD4'
_diffrn_measurement_method \w/2\q
_diffrn_radiation_monochromator graphite
_diffrn_radiation_source 'fine-focus sealed tube'
_diffrn_radiation_type MoK\a
_diffrn_radiation_wavelength 0.71073
_diffrn_reflns_av_R_equivalents 0.0440
_diffrn_reflns_av_sigmaI/netI 0.0494
_diffrn_reflns_limit_h_max 9
_diffrn_reflns_limit_h_min 0
_diffrn_reflns_limit_k_max 15
_diffrn_reflns_limit_k_min 0
_diffrn_reflns_limit_l_max 15
_diffrn_reflns_limit_l_min -15
_diffrn_reflns_number 2774
_diffrn_reflns_theta_full 25.37
_diffrn_reflns_theta_max 25.37
_diffrn_reflns_theta_min 2.24
_diffrn_standards_decay_% 1
_diffrn_standards_interval_count 200
_diffrn_standards_interval_time 2h
_diffrn_standards_number 3
_exptl_absorpt_coefficient_mu 0.167
_exptl_absorpt_correction_T_max 0.9835
_exptl_absorpt_correction_T_min 0.9517
_exptl_absorpt_correction_type psi-scan
_exptl_crystal_density_diffrn 1.802
_exptl_crystal_density_method 'not measured'
_exptl_crystal_F_000 744
_exptl_crystal_size_max 0.30
_exptl_crystal_size_mid 0.20
_exptl_crystal_size_min 0.10
_refine_diff_density_max 0.339
_refine_diff_density_min -0.577
_refine_diff_density_rms 0.071
_refine_ls_extinction_method none
_refine_ls_goodness_of_fit_ref 1.002
_refine_ls_hydrogen_treatment constr
_refine_ls_matrix_type full
_refine_ls_number_parameters 217
_refine_ls_number_reflns 1448
_refine_ls_number_restraints 1
_refine_ls_restrained_S_all 1.024
_refine_ls_R_factor_all 0.0808
_refine_ls_R_factor_gt 0.0608
_refine_ls_shift/su_max 0.000
_refine_ls_shift/su_mean 0.000
_refine_ls_structure_factor_coef Fsqd
_refine_ls_weighting_details 'calc w=1/[\s^2^(Fo^2^)+(0.1000P)^2^+0.4000P] where P=(Fo^2^+2Fc^2^)/3'
_refine_ls_weighting_scheme calc
_refine_ls_wR_factor_gt 0.1465
_refine_ls_wR_factor_ref 0.1594
_reflns_number_gt 1090
_reflns_number_total 1448
_reflns_threshold_expression >2sigma(I)
_cod_data_source_file c3nj00521f.txt
_cod_data_source_block x2
_cod_depositor_comments
;
The following automatic conversions were performed:

'_symmetry_cell_setting' value 'Orthorhombic' changed to
'orthorhombic' according to
/home/saulius/struct/CIF-dictionaries/cif_core.dic dictionary named
'cif_core.dic' version 2.4.2 from 2011-04-26.

Automatic conversion script
Id: cif_fix_values 1891 2012-01-12 08:04:46Z andrius 
;
_cod_original_sg_symbol_H-M P212121
_cod_database_code 7053182

loop_
_symmetry_equiv_pos_as_xyz
'x, y, z'
'-x+1/2, -y, z+1/2'
'x+1/2, -y+1/2, -z'
'-x, y+1/2, -z+1/2'

loop_
_atom_site_label
_atom_site_type_symbol
_atom_site_fract_x
_atom_site_fract_y
_atom_site_fract_z
_atom_site_U_iso_or_equiv
_atom_site_adp_type
_atom_site_occupancy
_atom_site_symmetry_multiplicity
_atom_site_calc_flag
_atom_site_refinement_flags
N1 N 0.9477(6) 0.0154(3) 0.6332(4) 0.0322(11) Uani 1 1 d .
O1 O 0.8534(7) 0.0756(5) 0.3788(4) 0.0688(16) Uani 1 1 d .
C1 C 0.8856(9) 0.0613(5) 0.7157(4) 0.0398(15) Uani 1 1 d .
H1B H 0.8976 0.0371 0.7831 0.048 Uiso 1 1 calc R
N2 N 0.8011(6) 0.1491(4) 0.6888(3) 0.0282(10) Uani 1 1 d .
C2 C 0.8948(7) 0.0723(4) 0.5533(4) 0.0298(12) Uani 1 1 d .
O2 O 1.0283(7) -0.0315(4) 0.4378(4) 0.0644(15) Uani 1 1 d .
N3 N 0.9248(7) 0.0366(4) 0.4489(4) 0.0423(13) Uani 1 1 d .
C3 C 0.8000(7) 0.1535(4) 0.5832(4) 0.0309(12) Uani 1 1 d .
O3 O 0.7799(9) 0.2691(6) 0.4560(6) 0.099 Uani 1 1 d .
N4 N 0.7193(8) 0.2420(5) 0.5268(5) 0.052 Uani 1 1 d .
C4 C 0.7104(7) 0.2125(4) 0.7616(4) 0.0304(13) Uani 1 1 d .
O4 O 0.6547(8) 0.2913(5) 0.5738(5) 0.092 Uani 1 1 d D
N5 N 0.9739(6) 0.2953(4) 0.8023(4) 0.0356(12) Uani 1 1 d .
C5 C 0.7983(7) 0.2851(4) 0.8200(4) 0.0278(12) Uani 1 1 d .
O5 O 1.0197(7) 0.3243(4) 0.7166(4) 0.0664(16) Uani 1 1 d .
O6 O 1.0630(5) 0.2763(4) 0.8759(4) 0.0549(13) Uani 1 1 d .
N6 N 0.4878(7) 0.3991(4) 0.9911(4) 0.0412(12) Uani 1 1 d .
C6 C 0.7278(7) 0.3470(4) 0.8933(4) 0.0305(13) Uani 1 1 d .
H6A H 0.7890 0.3944 0.9314 0.037 Uiso 1 1 calc R
O7 O 0.5708(7) 0.4582(4) 1.0413(4) 0.0558(13) Uani 1 1 d .
N7 N 0.4441(6) 0.1257(4) 0.7288(4) 0.0403(12) Uani 1 1 d .
C7 C 0.5662(7) 0.3372(4) 0.9086(4) 0.0305(12) Uani 1 1 d .
O8 O 0.3429(6) 0.3901(4) 1.0020(3) 0.0556(13) Uani 1 1 d .
C8 C 0.4709(7) 0.2672(5) 0.8544(4) 0.0359(14) Uani 1 1 d .
H8A H 0.3601 0.2635 0.8677 0.043 Uiso 1 1 calc R
O9 O 0.2974(7) 0.1272(5) 0.7475(5) 0.0696(16) Uani 1 1 d .
C9 C 0.5393(7) 0.2029(4) 0.7805(4) 0.0310(13) Uani 1 1 d .
O10 O 0.5062(7) 0.0623(4) 0.6728(4) 0.0639(15) Uani 1 1 d .

loop_
_atom_site_aniso_label
_atom_site_aniso_U_11
_atom_site_aniso_U_22
_atom_site_aniso_U_33
_atom_site_aniso_U_23
_atom_site_aniso_U_13
_atom_site_aniso_U_12
N1 0.038(3) 0.028(2) 0.031(2) -0.007(2) 0.006(2) 0.004(2)
O1 0.068(3) 0.103(4) 0.036(2) -0.002(3) -0.006(3) 0.013(3)
C1 0.059(4) 0.031(3) 0.030(3) -0.004(2) -0.001(3) 0.016(3)
N2 0.028(2) 0.029(2) 0.028(2) 0.000(2) 0.006(2) 0.007(2)
C2 0.023(3) 0.033(3) 0.033(3) -0.006(2) 0.000(2) -0.002(3)
O2 0.081(4) 0.068(3) 0.045(3) -0.016(3) 0.015(3) 0.023(3)
N3 0.057(4) 0.036(3) 0.034(3) -0.003(2) 0.005(3) -0.013(3)
C3 0.025(3) 0.033(3) 0.034(3) 0.001(3) -0.006(3) 0.005(3)
O3 0.099 0.099 0.099 0.000 0.000 0.000
N4 0.052 0.052 0.052 0.000 0.000 0.000
C4 0.027(3) 0.033(3) 0.031(3) 0.004(2) -0.006(2) 0.001(3)
O4 0.092 0.092 0.092 0.000 0.000 0.000
N5 0.033(3) 0.027(3) 0.047(3) -0.010(2) 0.010(3) -0.004(2)
C5 0.023(3) 0.032(3) 0.028(3) -0.004(2) 0.006(2) 0.003(2)
O5 0.062(3) 0.072(4) 0.065(3) -0.001(3) 0.026(3) -0.023(3)
O6 0.030(2) 0.047(3) 0.087(4) 0.006(3) -0.006(3) 0.007(2)
N6 0.047(3) 0.036(3) 0.040(3) 0.004(2) 0.010(3) -0.001(3)
C6 0.032(3) 0.020(3) 0.039(3) 0.000(2) -0.004(2) -0.005(2)
O7 0.066(3) 0.049(3) 0.053(3) -0.019(2) -0.001(3) -0.001(3)
N7 0.035(3) 0.047(3) 0.040(3) -0.003(3) -0.005(2) -0.012(3)
C7 0.028(3) 0.031(3) 0.032(3) 0.000(2) 0.003(2) 0.008(2)
O8 0.047(3) 0.072(3) 0.048(3) -0.016(3) 0.009(2) 0.011(3)
C8 0.033(3) 0.043(3) 0.031(3) -0.001(3) 0.008(3) 0.008(3)
O9 0.053(3) 0.074(4) 0.083(4) -0.019(3) -0.017(3) -0.013(3)
C9 0.032(3) 0.022(3) 0.039(3) 0.004(2) 0.001(3) 0.002(2)
O10 0.062(3) 0.069(3) 0.061(3) -0.034(3) 0.008(3) -0.017(3)

loop_
_atom_type_symbol
_atom_type_description
_atom_type_scat_dispersion_real
_atom_type_scat_dispersion_imag
_atom_type_scat_source
C C 0.0033 0.0000 'International Tables Vol C Tables 4.2.6.8 and 6.1.1.4'
H H 0.0000 0.0000 'International Tables Vol C Tables 4.2.6.8 and 6.1.1.4'
N N 0.0061 0.0000 'International Tables Vol C Tables 4.2.6.8 and 6.1.1.4'
O O 0.0106 0.0000 'International Tables Vol C Tables 4.2.6.8 and 6.1.1.4'

loop_
_geom_angle_atom_site_label_1
_geom_angle_atom_site_label_2
_geom_angle_atom_site_label_3
_geom_angle
C1 N1 C2 104.7(4)
N1 C1 N2 111.0(5)
N1 C1 H1B 124.5
N2 C1 H1B 124.5
C1 N2 C3 106.9(5)
C1 N2 C4 123.9(5)
C3 N2 C4 128.4(5)
N1 C2 C3 112.7(5)
N1 C2 N3 119.5(5)
C3 C2 N3 127.3(5)
O1 N3 O2 123.5(5)
O1 N3 C2 119.6(5)
O2 N3 C2 116.9(5)
C2 C3 N2 104.4(5)
C2 C3 N4 134.0(5)
N2 C3 N4 121.3(5)
O4 N4 O3 122.3(8)
O4 N4 C3 114.0(6)
O3 N4 C3 116.2(7)
C5 C4 C9 118.3(5)
C5 C4 N2 117.0(5)
C9 C4 N2 124.7(5)
O6 N5 O5 125.2(5)
O6 N5 C5 116.8(5)
O5 N5 C5 118.0(5)
C6 C5 C4 122.6(5)
C6 C5 N5 118.4(5)
C4 C5 N5 119.0(5)
O7 N6 O8 123.9(6)
O7 N6 C7 118.4(5)
O8 N6 C7 117.7(5)
C7 C6 C5 117.9(5)
C7 C6 H6A 121.1
C5 C6 H6A 121.1
O10 N7 O9 123.1(6)
O10 N7 C9 121.0(5)
O9 N7 C9 115.9(6)
C6 C7 C8 123.0(5)
C6 C7 N6 119.1(5)
C8 C7 N6 117.7(5)
C9 C8 C7 120.3(5)
C9 C8 H8A 119.8
C7 C8 H8A 119.8
C8 C9 N7 120.8(5)
C8 C9 C4 117.8(5)
N7 C9 C4 121.3(5)

loop_
_geom_bond_atom_site_label_1
_geom_bond_atom_site_label_2
_geom_bond_distance
N1 C1 1.319(7)
N1 C2 1.337(7)
O1 N3 1.190(7)
C1 N2 1.366(7)
C1 H1B 0.9300
N2 C3 1.366(7)
N2 C4 1.449(7)
C2 C3 1.356(8)
C2 N3 1.445(7)
O2 N3 1.227(7)
C3 N4 1.500(8)
O3 N4 1.098(7)
N4 O4 1.024(7)
C4 C5 1.398(8)
C4 C9 1.436(8)
N5 O6 1.224(7)
N5 O5 1.227(6)
N5 C5 1.470(7)
C5 C6 1.364(8)
N6 O7 1.207(7)
N6 O8 1.207(7)
N6 C7 1.477(7)
C6 C7 1.352(8)
C6 H6A 0.9300
N7 O10 1.201(7)
N7 O9 1.233(7)
N7 C9 1.426(7)
C7 C8 1.382(8)
C8 C9 1.380(8)
C8 H8A 0.9300

loop_
_geom_torsion_atom_site_label_1
_geom_torsion_atom_site_label_2
_geom_torsion_atom_site_label_3
_geom_torsion_atom_site_label_4
_geom_torsion
C2 N1 C1 N2 -3.0(7)
N1 C1 N2 C3 4.9(7)
N1 C1 N2 C4 175.9(5)
C1 N1 C2 C3 -0.1(7)
C1 N1 C2 N3 -172.8(6)
N1 C2 N3 O1 166.1(6)
C3 C2 N3 O1 -5.5(9)
N1 C2 N3 O2 -16.0(8)
C3 C2 N3 O2 172.4(6)
N1 C2 C3 N2 3.0(6)
N3 C2 C3 N2 175.1(6)
N1 C2 C3 N4 176.3(6)
N3 C2 C3 N4 -11.7(10)
C1 N2 C3 C2 -4.6(6)
C4 N2 C3 C2 -175.0(5)
C1 N2 C3 N4 -178.9(5)
C4 N2 C3 N4 10.7(9)
C2 C3 N4 O4 -179.9(7)
N2 C3 N4 O4 -7.5(10)
C2 C3 N4 O3 -29.3(10)
N2 C3 N4 O3 143.0(7)
C1 N2 C4 C5 81.6(7)
C3 N2 C4 C5 -109.5(7)
C1 N2 C4 C9 -95.8(7)
C3 N2 C4 C9 73.1(8)
C9 C4 C5 C6 -0.4(8)
N2 C4 C5 C6 -177.9(5)
C9 C4 C5 N5 179.5(5)
N2 C4 C5 N5 2.0(8)
O6 N5 C5 C6 60.9(7)
O5 N5 C5 C6 -117.5(6)
O6 N5 C5 C4 -119.0(6)
O5 N5 C5 C4 62.6(7)
C4 C5 C6 C7 -0.4(9)
N5 C5 C6 C7 179.8(5)
C5 C6 C7 C8 0.5(9)
C5 C6 C7 N6 176.9(5)
O7 N6 C7 C6 1.3(8)
O8 N6 C7 C6 178.8(6)
O7 N6 C7 C8 177.8(5)
O8 N6 C7 C8 -4.7(8)
C6 C7 C8 C9 0.1(9)
N6 C7 C8 C9 -176.3(5)
C7 C8 C9 N7 175.9(5)
C7 C8 C9 C4 -0.8(8)
O10 N7 C9 C8 -171.9(6)
O9 N7 C9 C8 6.3(8)
O10 N7 C9 C4 4.7(8)
O9 N7 C9 C4 -177.1(6)
C5 C4 C9 C8 1.0(8)
N2 C4 C9 C8 178.3(5)
C5 C4 C9 N7 -175.7(5)
N2 C4 C9 N7 1.6(8)
